data_9001565
loop_
_publ_author_name
'Armbruster, T.'
'Oberhansli, R.'
'Kunz, M.'

_publ_section_title
;
 Taikanite, BaSr2Mn2O2[Si4O12], from the Wessels mine, South Africa: A chain
 silicate related to synthetic Ca3Mn2O2[Si4O12]
;
_journal_name_full 'American Mineralogist'
_journal_page_first 1088
_journal_page_last 1095
_journal_volume 78
_journal_year 1993
_chemical_formula_sum 'Ba Mn2 O14 Si4 Sr2'
_chemical_name_mineral Taikanite
_space_group_IT_number 5
_symmetry_space_group_name_Hall 'C 2y'
_symmetry_space_group_name_H-M 'C 1 2 1'
_cell_angle_alpha 90
_cell_angle_beta 93.25
_cell_angle_gamma 90
_cell_length_a 14.600
_cell_length_b 7.759
_cell_length_c 5.142
_cell_formula_units_Z 2
_cell_volume 581.556
_database_code_amcsd 0001616
_exptl_crystal_density_diffrn 4.333
_cod_original_formula_sum 'Ba Sr2 Mn2 Si4 O14'
_cod_database_code 9001565

loop_
_space_group_symop_operation_xyz
x,y,z
1/2+x,1/2+y,z
-x,y,-z
1/2-x,1/2+y,-z

loop_
_atom_site_label
_atom_site_fract_x
_atom_site_fract_y
_atom_site_fract_z
_atom_site_U_iso_or_equiv
Ba 0.00000 0.22180 0.00000 0.00912
Sr 0.20450 -0.10350 -0.01750 0.00659
Mn1 0.00000 -0.11100 0.50000 0.00570
Mn2 0.00000 -0.30500 0.00000 0.00633
Si1 0.13090 -0.42800 -0.53800 0.00633
Si2 -0.17360 0.19400 0.48700 0.00633
O1 -0.09700 -0.27700 -0.66500 0.01267
O2 -0.16400 0.39900 -0.63100 0.01267
O3 -0.09600 0.08400 0.36600 0.01013
O4 0.05900 -0.12600 0.18600 0.00507
O5 0.18100 0.19100 0.20600 0.00760
O6 0.06200 0.52000 0.22000 0.01140
O7 -0.27200 0.13900 -0.66700 0.00507

loop_
_cod_related_entry_id
_cod_related_entry_database
_cod_related_entry_code
1 AMCSD 0001616
